data_1537105
loop_
_publ_author_name
'Zhuravleva, M.A.'
'Kanatzidis, M.G.'

_publ_section_title
;
 RE3 Ga9 Ge (RE= Y, Ce, Sm, Gd and Yb): compounds with an open
 three-dimensional polygallide framework synthesized from liquid gallium
;
_journal_name_full 'Journal of Solid State Chemistry'
_journal_page_first 280
_journal_page_last 292
_journal_volume 173
_journal_year 2003
_chemical_formula_sum 'Ce2.93 Ga8.66 Ge1.02'
_space_group_IT_number 67
_symmetry_space_group_name_Hall '-C 2a 2'
_symmetry_space_group_name_H-M 'C m m a'
_cell_angle_alpha 90
_cell_angle_beta 90
_cell_angle_gamma 90
_cell_formula_units_Z 8
_cell_length_a 8.68
_cell_length_b 23.09
_cell_length_c 10.836
_cell_volume 2171.764
_citation_journal_id_ASTM JSSCBI
_cod_data_source_file Zhuravleva_JSSCBI_2003_741.cif
_cod_data_source_block Ce2.93Ga8.66Ge1.02
_cod_database_code 1537105

loop_
_symmetry_equiv_pos_as_xyz
x,y,z
-x+1/2,-y,z
x,-y,-z
-x+1/2,y,-z
-x,-y,-z
x-1/2,y,-z
-x,y,z
x-1/2,-y,z
x+1/2,y+1/2,z
-x+1,-y+1/2,z
x+1/2,-y+1/2,-z
-x+1,y+1/2,-z
-x+1/2,-y+1/2,-z
x,y+1/2,-z
-x+1/2,y+1/2,z
x,-y+1/2,z

loop_
_atom_site_label
_atom_site_type_symbol
_atom_site_fract_x
_atom_site_fract_y
_atom_site_fract_z
_atom_site_occupancy
_atom_site_U_iso_or_equiv
Ga1 Ga 0.0943 0.00251 0.2957 0.464 0.0
Ga8 Ga 0.25 0.1935 0.5 0.976 0.0
Ge2 Ge 0 0.25 -0.00028 1.02 0.0
Ce4 Ce 0 0.09495 0.49976 0.96 0.0
Ga7 Ga 0.25539 0.14702 0.28985 0.962 0.0
Ga2 Ga 0.3442 0.25 0.20359 0.972 0.0
Ga9 Ga 0 0.05656 0.00109 0.975 0.0
Ga5 Ga 0 0.10546 0.20937 0.959 0.0
Ga6 Ga 0 0.6006 0.2108 0.956 0.0
Ce1 Ce 0.25 0 0.2137 0.506 0.0
Ce3 Ce 0.25 0.15506 0 0.96 0.0
Ga3 Ga 0.25 0 0.0802 0.487 0.0
Ga4 Ga 0 0.25 0.5802 0.971 0.0
Ce2 Ce 0 0.25 0.28582 1 0.0
Ge1 Ge 0.25 0 0.5 1.01 0.0
